data_7101837
loop_
_publ_author_name
'Buchard, Antoine'
'Auffrant, Audrey'
'Klemps, Christian'
'Vu-Do, Laurence'
'Boubekeur, Le\"ila'
'Goff, Xavier F Le'
'Floch, Pascal Le'

_publ_section_title
;
 Highly efficient P-N nickel(II) complexes for the dimerisation of
 ethylene.
;
_journal_issue 15
_journal_name_full 'Chemical communications (Cambridge, England)'
_journal_page_first 1502
_journal_page_last 1504
_journal_paper_doi 10.1039/b618401d
_journal_year 2007
_chemical_formula_moiety 'C33 H31 Br2 N Ni P2'
_chemical_formula_sum 'C33 H31 Br2 N Ni P2'
_chemical_formula_weight 722.06
_chemical_name_systematic
;
?
;
_space_group_IT_number 14
_symmetry_cell_setting monoclinic
_symmetry_space_group_name_Hall '-P 2ybc'
_symmetry_space_group_name_H-M 'P 1 21/c 1'
_atom_sites_solution_hydrogens geom
_atom_sites_solution_primary direct
_atom_sites_solution_secondary difmap
_audit_creation_method SHELXL-97
_cell_angle_alpha 90.00
_cell_angle_beta 110.180(1)
_cell_angle_gamma 90.00
_cell_formula_units_Z 4
_cell_length_a 9.087(1)
_cell_length_b 16.597(1)
_cell_length_c 21.913(1)
_cell_measurement_reflns_used 6032
_cell_measurement_temperature 150.0(1)
_cell_measurement_theta_max 27.485
_cell_measurement_theta_min 0.998
_cell_volume 3102.0(4)
_computing_structure_refinement 'SHELXL-97 (Sheldrick, 1997)'
_computing_structure_solution 'SHELXS-97 (Sheldrick, 1990)'
_diffrn_ambient_temperature 150.0(1)
_diffrn_measured_fraction_theta_full 0.997
_diffrn_measured_fraction_theta_max 0.997
_diffrn_measurement_device_type KappaCCD
_diffrn_measurement_method 'phi and omega scans'
_diffrn_radiation_monochromator graphite
_diffrn_radiation_source 'fine-focus sealed tube'
_diffrn_radiation_type MoK\a
_diffrn_radiation_wavelength 0.71069
_diffrn_reflns_av_R_equivalents 0.0279
_diffrn_reflns_av_sigmaI/netI 0.0590
_diffrn_reflns_limit_h_max 11
_diffrn_reflns_limit_h_min -11
_diffrn_reflns_limit_k_max 20
_diffrn_reflns_limit_k_min -19
_diffrn_reflns_limit_l_max 27
_diffrn_reflns_limit_l_min -27
_diffrn_reflns_number 10809
_diffrn_reflns_theta_full 26.37
_diffrn_reflns_theta_max 26.37
_diffrn_reflns_theta_min 3.13
_exptl_absorpt_coefficient_mu 3.328
_exptl_absorpt_correction_T_max 0.8784
_exptl_absorpt_correction_T_min 0.5558
_exptl_absorpt_correction_type multi-scan
_exptl_crystal_colour Blue
_exptl_crystal_density_diffrn 1.546
_exptl_crystal_density_method 'not measured'
_exptl_crystal_description Needle
_exptl_crystal_F_000 1456
_exptl_crystal_size_max 0.20
_exptl_crystal_size_mid 0.04
_exptl_crystal_size_min 0.04
_refine_diff_density_max 0.346
_refine_diff_density_min -0.409
_refine_diff_density_rms 0.073
_refine_ls_extinction_method none
_refine_ls_goodness_of_fit_ref 0.988
_refine_ls_hydrogen_treatment fixed
_refine_ls_matrix_type full
_refine_ls_number_parameters 354
_refine_ls_number_reflns 6329
_refine_ls_number_restraints 0
_refine_ls_restrained_S_all 0.988
_refine_ls_R_factor_all 0.0590
_refine_ls_R_factor_gt 0.0315
_refine_ls_shift/su_max 0.001
_refine_ls_shift/su_mean 0.000
_refine_ls_structure_factor_coef Fsqd
_refine_ls_weighting_details 'calc w=1/[\s^2^(Fo^2^)+(0.0219P)^2^+0.0000P] where P=(Fo^2^+2Fc^2^)/3'
_refine_ls_weighting_scheme calc
_refine_ls_wR_factor_gt 0.0589
_refine_ls_wR_factor_ref 0.0652
_reflns_number_gt 4492
_reflns_number_total 6329
_reflns_threshold_expression >2sigma(I)
_cod_data_source_file b618401d.txt
_cod_data_source_block 5b
_cod_depositor_comments
;
The following automatic conversions were performed:
'_symmetry_cell_setting' value 'Monoclinic' changed to 'monoclinic'
according to '/home/saulius/struct/CIF-dictionaries/cif_core.dic'
dictionary named 'cif_core.dic' version 2.4.1 from 2010-06-29.

Automatic conversion script
Id: cif_fix_enum 1527 2010-12-29 10:47:43Z saulius 
;
_cod_original_sg_symbol_H-M 'P21/c '
_cod_database_code 7101837

loop_
_symmetry_equiv_pos_as_xyz
'x, y, z'
'-x, y+1/2, -z+1/2'
'-x, -y, -z'
'x, -y-1/2, z-1/2'

loop_
_atom_site_label
_atom_site_type_symbol
_atom_site_fract_x
_atom_site_fract_y
_atom_site_fract_z
_atom_site_U_iso_or_equiv
_atom_site_adp_type
_atom_site_occupancy
_atom_site_symmetry_multiplicity
_atom_site_calc_flag
_atom_site_refinement_flags
Br1 Br 0.93225(3) -0.327374(18) -0.243326(14) 0.03469(9) Uani 1 1 d .
Br2 Br 0.93579(3) -0.293786(19) -0.427845(14) 0.03936(9) Uani 1 1 d .
Ni1 Ni 0.82745(3) -0.26246(2) -0.346784(16) 0.02712(10) Uani 1 1 d .
P1 P 0.57224(7) -0.30206(4) -0.38485(3) 0.02492(17) Uani 1 1 d .
P2 P 0.66712(7) -0.13177(4) -0.28608(3) 0.02491(16) Uani 1 1 d .
N1 N 0.7678(2) -0.15233(12) -0.33130(10) 0.0256(5) Uani 1 1 d .
C1 C 0.5325(3) -0.40873(16) -0.40224(12) 0.0266(6) Uani 1 1 d .
C2 C 0.6472(3) -0.46346(17) -0.36835(13) 0.0329(7) Uani 1 1 d .
H2 H 0.7436 -0.4446 -0.3382 0.039 Uiso 1 1 calc R
C3 C 0.6218(3) -0.54518(17) -0.37820(14) 0.0388(7) Uani 1 1 d .
H3 H 0.7009 -0.5823 -0.3550 0.047 Uiso 1 1 calc R
C4 C 0.4818(3) -0.57301(18) -0.42167(14) 0.0375(7) Uani 1 1 d .
H4 H 0.4637 -0.6293 -0.4277 0.045 Uiso 1 1 calc R
C5 C 0.3690(3) -0.51942(18) -0.45611(15) 0.0392(8) Uani 1 1 d .
H5 H 0.2734 -0.5388 -0.4865 0.047 Uiso 1 1 calc R
C6 C 0.3932(3) -0.43697(18) -0.44698(14) 0.0343(7) Uani 1 1 d .
H6 H 0.3148 -0.4001 -0.4712 0.041 Uiso 1 1 calc R
C7 C 0.4481(3) -0.24734(16) -0.45587(13) 0.0278(6) Uani 1 1 d .
C8 C 0.5099(3) -0.22401(17) -0.50281(13) 0.0337(7) Uani 1 1 d .
H8 H 0.6156 -0.2368 -0.4974 0.040 Uiso 1 1 calc R
C9 C 0.4190(4) -0.18216(18) -0.55769(14) 0.0414(8) Uani 1 1 d .
H9 H 0.4616 -0.1671 -0.5900 0.050 Uiso 1 1 calc R
C10 C 0.2656(4) -0.16247(19) -0.56515(16) 0.0481(9) Uani 1 1 d .
H10 H 0.2032 -0.1337 -0.6026 0.058 Uiso 1 1 calc R
C11 C 0.2038(3) -0.18411(19) -0.51909(15) 0.0453(8) Uani 1 1 d .
H11 H 0.0986 -0.1703 -0.5246 0.054 Uiso 1 1 calc R
C12 C 0.2941(3) -0.22641(17) -0.46394(14) 0.0375(7) Uani 1 1 d .
H12 H 0.2506 -0.2410 -0.4318 0.045 Uiso 1 1 calc R
C13 C 0.4887(3) -0.27905(16) -0.32220(12) 0.0233(6) Uani 1 1 d .
C14 C 0.3715(3) -0.32869(16) -0.31507(13) 0.0278(6) Uani 1 1 d .
H14 H 0.3384 -0.3744 -0.3425 0.033 Uiso 1 1 calc R
C15 C 0.3029(3) -0.31317(17) -0.26933(14) 0.0314(7) Uani 1 1 d .
H15 H 0.2221 -0.3474 -0.2661 0.038 Uiso 1 1 calc R
C16 C 0.3510(3) -0.24824(17) -0.22835(14) 0.0332(7) Uani 1 1 d .
H16 H 0.3050 -0.2380 -0.1962 0.040 Uiso 1 1 calc R
C17 C 0.4666(3) -0.19791(17) -0.23419(13) 0.0302(7) Uani 1 1 d .
H17 H 0.4988 -0.1528 -0.2061 0.036 Uiso 1 1 calc R
C18 C 0.5371(3) -0.21213(15) -0.28065(12) 0.0235(6) Uani 1 1 d .
C19 C 0.5318(3) -0.04912(16) -0.31869(13) 0.0281(6) Uani 1 1 d .
C20 C 0.4658(3) -0.04307(17) -0.38568(14) 0.0370(7) Uani 1 1 d .
H20 H 0.5015 -0.0769 -0.4127 0.044 Uiso 1 1 calc R
C21 C 0.3472(3) 0.0127(2) -0.41342(16) 0.0473(8) Uani 1 1 d .
H21 H 0.3018 0.0169 -0.4594 0.057 Uiso 1 1 calc R
C22 C 0.2955(3) 0.06188(19) -0.37433(17) 0.0471(9) Uani 1 1 d .
H22 H 0.2137 0.0995 -0.3935 0.057 Uiso 1 1 calc R
C23 C 0.3609(3) 0.05700(18) -0.30835(16) 0.0424(8) Uani 1 1 d .
H23 H 0.3263 0.0920 -0.2817 0.051 Uiso 1 1 calc R
C24 C 0.4786(3) 0.00061(17) -0.27992(15) 0.0341(7) Uani 1 1 d .
H24 H 0.5223 -0.0037 -0.2339 0.041 Uiso 1 1 calc R
C25 C 0.7834(3) -0.10562(17) -0.20305(13) 0.0277(6) Uani 1 1 d .
C26 C 0.8420(3) -0.02785(18) -0.18817(14) 0.0349(7) Uani 1 1 d .
H26 H 0.8131 0.0127 -0.2208 0.042 Uiso 1 1 calc R
C27 C 0.9419(3) -0.0091(2) -0.12624(17) 0.0476(9) Uani 1 1 d .
H27 H 0.9821 0.0440 -0.1162 0.057 Uiso 1 1 calc R
C28 C 0.9826(3) -0.0685(2) -0.07924(16) 0.0513(9) Uani 1 1 d .
H28 H 1.0494 -0.0556 -0.0364 0.062 Uiso 1 1 calc R
C29 C 0.9281(3) -0.1454(2) -0.09352(15) 0.0469(8) Uani 1 1 d .
H29 H 0.9585 -0.1858 -0.0609 0.056 Uiso 1 1 calc R
C30 C 0.8293(3) -0.16432(18) -0.15523(14) 0.0368(7) Uani 1 1 d .
H30 H 0.7923 -0.2180 -0.1651 0.044 Uiso 1 1 calc R
C31 C 1.0435(3) -0.1041(2) -0.29753(16) 0.0507(9) Uani 1 1 d .
H31A H 1.0782 -0.1500 -0.3173 0.076 Uiso 1 1 calc R
H31B H 1.0525 -0.1177 -0.2529 0.076 Uiso 1 1 calc R
H31C H 1.1092 -0.0572 -0.2971 0.076 Uiso 1 1 calc R
C32 C 0.8734(3) -0.08468(17) -0.33684(13) 0.0344(7) Uani 1 1 d .
H32 H 0.8431 -0.0347 -0.3186 0.041 Uiso 1 1 calc R
C33 C 0.8515(4) -0.06956(19) -0.40816(15) 0.0494(9) Uani 1 1 d .
H33A H 0.7425 -0.0541 -0.4317 0.074 Uiso 1 1 calc R
H33B H 0.8763 -0.1188 -0.4273 0.074 Uiso 1 1 calc R
H33C H 0.9215 -0.0261 -0.4113 0.074 Uiso 1 1 calc R

loop_
_atom_site_aniso_label
_atom_site_aniso_U_11
_atom_site_aniso_U_22
_atom_site_aniso_U_33
_atom_site_aniso_U_23
_atom_site_aniso_U_13
_atom_site_aniso_U_12
Br1 0.02529(14) 0.04526(19) 0.03353(18) 0.00421(14) 0.01015(12) -0.00084(13)
Br2 0.03721(16) 0.0498(2) 0.03810(19) -0.00305(15) 0.02192(14) 0.00064(14)
Ni1 0.02154(17) 0.0330(2) 0.0282(2) -0.00267(17) 0.01042(14) -0.00267(15)
P1 0.0215(3) 0.0278(4) 0.0260(4) -0.0022(3) 0.0088(3) -0.0023(3)
P2 0.0250(3) 0.0254(4) 0.0241(4) -0.0002(3) 0.0081(3) -0.0030(3)
N1 0.0250(11) 0.0246(13) 0.0276(13) 0.0016(10) 0.0096(9) -0.0040(10)
C1 0.0266(13) 0.0305(16) 0.0255(16) -0.0040(13) 0.0123(11) -0.0025(12)
C2 0.0360(15) 0.0323(18) 0.0295(17) -0.0032(14) 0.0102(12) -0.0019(14)
C3 0.0512(18) 0.0286(18) 0.0357(19) 0.0014(14) 0.0138(15) 0.0045(15)
C4 0.0540(19) 0.0273(17) 0.0377(19) -0.0093(15) 0.0243(15) -0.0086(15)
C5 0.0360(16) 0.040(2) 0.045(2) -0.0149(16) 0.0183(14) -0.0131(15)
C6 0.0280(14) 0.0366(19) 0.0388(18) -0.0050(15) 0.0120(13) -0.0031(13)
C7 0.0317(14) 0.0241(16) 0.0260(16) -0.0032(12) 0.0078(11) -0.0042(13)
C8 0.0359(15) 0.0359(18) 0.0283(17) -0.0037(14) 0.0100(13) -0.0072(13)
C9 0.054(2) 0.041(2) 0.0265(18) -0.0010(15) 0.0106(14) -0.0088(16)
C10 0.050(2) 0.044(2) 0.036(2) 0.0084(16) -0.0031(15) -0.0029(16)
C11 0.0315(16) 0.044(2) 0.048(2) 0.0060(17) -0.0013(15) 0.0061(15)
C12 0.0307(15) 0.0386(19) 0.0402(19) 0.0010(15) 0.0085(13) -0.0012(14)
C13 0.0174(12) 0.0293(16) 0.0218(15) 0.0015(12) 0.0048(10) 0.0026(12)
C14 0.0247(13) 0.0250(16) 0.0347(17) -0.0019(13) 0.0116(12) -0.0024(12)
C15 0.0265(14) 0.0297(17) 0.0441(19) 0.0053(14) 0.0199(13) 0.0012(13)
C16 0.0349(15) 0.0355(18) 0.0361(18) 0.0022(14) 0.0212(13) 0.0027(14)
C17 0.0337(15) 0.0298(17) 0.0314(17) -0.0049(13) 0.0165(13) -0.0020(13)
C18 0.0225(13) 0.0251(15) 0.0226(15) 0.0012(12) 0.0073(11) -0.0013(11)
C19 0.0256(13) 0.0273(16) 0.0296(17) 0.0015(13) 0.0073(12) -0.0058(12)
C20 0.0390(16) 0.0336(18) 0.0365(19) 0.0022(15) 0.0107(14) 0.0013(14)
C21 0.0478(18) 0.049(2) 0.036(2) 0.0119(17) 0.0035(15) 0.0012(17)
C22 0.0321(16) 0.041(2) 0.063(3) 0.0089(18) 0.0090(16) 0.0066(15)
C23 0.0338(16) 0.0372(19) 0.056(2) -0.0032(16) 0.0148(15) 0.0033(15)
C24 0.0289(14) 0.0363(18) 0.0373(19) -0.0018(15) 0.0114(13) -0.0010(14)
C25 0.0240(13) 0.0314(17) 0.0277(16) -0.0043(13) 0.0089(11) 0.0003(13)
C26 0.0294(15) 0.0338(18) 0.0383(19) -0.0049(14) 0.0076(13) -0.0015(13)
C27 0.0324(16) 0.047(2) 0.058(2) -0.0258(19) 0.0086(15) -0.0080(15)
C28 0.0302(16) 0.075(3) 0.038(2) -0.021(2) -0.0021(14) 0.0107(18)
C29 0.0485(18) 0.060(2) 0.0274(19) 0.0024(17) 0.0065(14) 0.0179(17)
C30 0.0421(17) 0.0367(19) 0.0303(18) -0.0011(15) 0.0107(14) 0.0064(14)
C31 0.0311(16) 0.057(2) 0.062(2) 0.0005(18) 0.0140(15) -0.0137(16)
C32 0.0383(15) 0.0294(17) 0.0398(19) -0.0008(14) 0.0192(13) -0.0075(14)
C33 0.062(2) 0.046(2) 0.050(2) 0.0097(17) 0.0329(17) -0.0066(17)

loop_
_atom_type_symbol
_atom_type_description
_atom_type_scat_dispersion_real
_atom_type_scat_dispersion_imag
_atom_type_scat_source
C C 0.0033 0.0016 'International Tables Vol C Tables 4.2.6.8 and 6.1.1.4'
H H 0.0000 0.0000 'International Tables Vol C Tables 4.2.6.8 and 6.1.1.4'
Br Br -0.2901 2.4595 'International Tables Vol C Tables 4.2.6.8 and 6.1.1.4'
N N 0.0061 0.0033 'International Tables Vol C Tables 4.2.6.8 and 6.1.1.4'
Ni Ni 0.3393 1.1124 'International Tables Vol C Tables 4.2.6.8 and 6.1.1.4'
P P 0.1023 0.0942 'International Tables Vol C Tables 4.2.6.8 and 6.1.1.4'

loop_
_geom_angle_atom_site_label_1
_geom_angle_atom_site_label_2
_geom_angle_atom_site_label_3
_geom_angle
N1 Ni1 P1 91.43(6)
N1 Ni1 Br2 122.94(6)
P1 Ni1 Br2 107.26(2)
N1 Ni1 Br1 107.35(6)
P1 Ni1 Br1 103.87(2)
Br2 Ni1 Br1 118.677(17)
C7 P1 C1 106.66(12)
C7 P1 C13 104.07(11)
C1 P1 C13 104.90(12)
C7 P1 Ni1 114.99(9)
C1 P1 Ni1 117.48(8)
C13 P1 Ni1 107.46(8)
N1 P2 C18 114.11(12)
N1 P2 C25 114.37(11)
C18 P2 C25 106.11(12)
N1 P2 C19 111.82(12)
C18 P2 C19 102.31(11)
C25 P2 C19 107.16(13)
C32 N1 P2 113.98(17)
C32 N1 Ni1 117.16(16)
P2 N1 Ni1 123.70(12)
C6 C1 C2 119.4(3)
C6 C1 P1 122.9(2)
C2 C1 P1 117.77(19)
C3 C2 C1 120.3(3)
C3 C2 H2 119.8
C1 C2 H2 119.8
C4 C3 C2 120.1(3)
C4 C3 H3 120.0
C2 C3 H3 120.0
C5 C4 C3 120.0(3)
C5 C4 H4 120.0
C3 C4 H4 120.0
C4 C5 C6 120.6(3)
C4 C5 H5 119.7
C6 C5 H5 119.7
C1 C6 C5 119.6(3)
C1 C6 H6 120.2
C5 C6 H6 120.2
C8 C7 C12 118.9(3)
C8 C7 P1 118.9(2)
C12 C7 P1 122.2(2)
C7 C8 C9 120.7(3)
C7 C8 H8 119.7
C9 C8 H8 119.7
C10 C9 C8 119.7(3)
C10 C9 H9 120.2
C8 C9 H9 120.2
C11 C10 C9 120.4(3)
C11 C10 H10 119.8
C9 C10 H10 119.8
C10 C11 C12 120.4(3)
C10 C11 H11 119.8
C12 C11 H11 119.8
C7 C12 C11 120.1(3)
C7 C12 H12 120.0
C11 C12 H12 120.0
C14 C13 C18 118.3(2)
C14 C13 P1 119.5(2)
C18 C13 P1 122.25(18)
C15 C14 C13 121.7(3)
C15 C14 H14 119.1
C13 C14 H14 119.1
C16 C15 C14 120.1(2)
C16 C15 H15 120.0
C14 C15 H15 120.0
C15 C16 C17 119.6(3)
C15 C16 H16 120.2
C17 C16 H16 120.2
C16 C17 C18 121.3(3)
C16 C17 H17 119.3
C18 C17 H17 119.3
C17 C18 C13 119.0(2)
C17 C18 P2 113.4(2)
C13 C18 P2 127.15(19)
C20 C19 C24 119.5(3)
C20 C19 P2 117.3(2)
C24 C19 P2 122.7(2)
C19 C20 C21 119.9(3)
C19 C20 H20 120.1
C21 C20 H20 120.1
C22 C21 C20 120.1(3)
C22 C21 H21 120.0
C20 C21 H21 120.0
C23 C22 C21 120.5(3)
C23 C22 H22 119.8
C21 C22 H22 119.8
C22 C23 C24 120.0(3)
C22 C23 H23 120.0
C24 C23 H23 120.0
C19 C24 C23 120.1(3)
C19 C24 H24 120.0
C23 C24 H24 120.0
C30 C25 C26 118.9(3)
C30 C25 P2 120.6(2)
C26 C25 P2 120.0(2)
C27 C26 C25 120.5(3)
C27 C26 H26 119.7
C25 C26 H26 119.7
C28 C27 C26 119.1(3)
C28 C27 H27 120.4
C26 C27 H27 120.4
C29 C28 C27 120.9(3)
C29 C28 H28 119.5
C27 C28 H28 119.5
C28 C29 C30 120.1(3)
C28 C29 H29 120.0
C30 C29 H29 120.0
C29 C30 C25 120.4(3)
C29 C30 H30 119.8
C25 C30 H30 119.8
C32 C31 H31A 109.5
C32 C31 H31B 109.5
H31A C31 H31B 109.5
C32 C31 H31C 109.5
H31A C31 H31C 109.5
H31B C31 H31C 109.5
N1 C32 C31 110.3(2)
N1 C32 C33 110.0(2)
C31 C32 C33 111.3(2)
N1 C32 H32 108.4
C31 C32 H32 108.4
C33 C32 H32 108.4
C32 C33 H33A 109.5
C32 C33 H33B 109.5
H33A C33 H33B 109.5
C32 C33 H33C 109.5
H33A C33 H33C 109.5
H33B C33 H33C 109.5

loop_
_geom_bond_atom_site_label_1
_geom_bond_atom_site_label_2
_geom_bond_distance
Br1 Ni1 2.3912(4)
Br2 Ni1 2.3667(4)
Ni1 N1 1.969(2)
Ni1 P1 2.2741(7)
P1 C7 1.819(3)
P1 C1 1.821(3)
P1 C13 1.824(2)
P2 N1 1.600(2)
P2 C18 1.813(3)
P2 C25 1.813(3)
P2 C19 1.816(3)
N1 C32 1.509(3)
C1 C6 1.388(3)
C1 C2 1.389(4)
C2 C3 1.380(4)
C2 H2 0.9500
C3 C4 1.379(4)
C3 H3 0.9500
C4 C5 1.371(4)
C4 H4 0.9500
C5 C6 1.390(4)
C5 H5 0.9500
C6 H6 0.9500
C7 C8 1.386(4)
C7 C12 1.393(4)
C8 C9 1.388(4)
C8 H8 0.9500
C9 C10 1.385(4)
C9 H9 0.9500
C10 C11 1.362(4)
C10 H10 0.9500
C11 C12 1.394(4)
C11 H11 0.9500
C12 H12 0.9500
C13 C14 1.397(3)
C13 C18 1.407(3)
C14 C15 1.375(4)
C14 H14 0.9500
C15 C16 1.374(4)
C15 H15 0.9500
C16 C17 1.383(4)
C16 H16 0.9500
C17 C18 1.397(3)
C17 H17 0.9500
C19 C20 1.385(4)
C19 C24 1.385(4)
C20 C21 1.392(4)
C20 H20 0.9500
C21 C22 1.378(4)
C21 H21 0.9500
C22 C23 1.363(4)
C22 H22 0.9500
C23 C24 1.396(4)
C23 H23 0.9500
C24 H24 0.9500
C25 C30 1.386(4)
C25 C26 1.391(4)
C26 C27 1.383(4)
C26 H26 0.9500
C27 C28 1.381(5)
C27 H27 0.9500
C28 C29 1.366(4)
C28 H28 0.9500
C29 C30 1.377(4)
C29 H29 0.9500
C30 H30 0.9500
C31 C32 1.522(4)
C31 H31A 0.9800
C31 H31B 0.9800
C31 H31C 0.9800
C32 C33 1.527(4)
C32 H32 1.0000
C33 H33A 0.9800
C33 H33B 0.9800
C33 H33C 0.9800
